data_1541714
loop_
_publ_author_name
'Mironov, Yu.V.'
'Sheldrick, W.S.'
'Virovets, A.V.'
'Fedorov, V.E.'

_publ_section_title
;
 Novel inorganic polymeric compounds based on the Re4 chalcocyanide
 cluster complexes: synthesis and crystal structures of Mn2 (Re4 Se4 (C
 N)12) * 6(H2 O), Cd2 (Re4 Te4 (C N)12) * 6(H2 O), Cu2 (Re4 Te4 (C N)12) *
 4(H2 O) and K4 Re4 Se4 (C N)12 * 6(H2 O)
;
_journal_name_full Polyhedron
_journal_page_first 969
_journal_page_last 974
_journal_volume 20
_journal_year 2001
_chemical_formula_sum 'C12 H12 Cd2 N12 O6 Re4 Te4'
_chemical_name_systematic 'Cd2 (Te4 (Re (C N)3)4) (H2 O)6'
_space_group_IT_number 74
_symmetry_space_group_name_Hall '-I 2b 2'
_symmetry_space_group_name_H-M 'I m m a'
_cell_angle_alpha 90
_cell_angle_beta 90
_cell_angle_gamma 90
_cell_formula_units_Z 4
_cell_length_a 10.684
_cell_length_b 15.528
_cell_length_c 19.118
_cell_volume 3171.698
_citation_journal_id_ASTM PLYHDE
_cod_data_source_file Mironov_PLYHDE_2001_376.cif
_cod_data_source_block C12H12Cd2N12O6Re4Te4
_cod_database_code 1541714

loop_
_symmetry_equiv_pos_as_xyz
x,y,z
-x,-y+1/2,z
x,-y,-z
-x,y+1/2,-z
-x,-y,-z
x,y-1/2,-z
-x,y,z
x,-y-1/2,z
x+1/2,y+1/2,z+1/2
-x+1/2,-y+1,z+1/2
x+1/2,-y+1/2,-z+1/2
-x+1/2,y+1,-z+1/2
-x+1/2,-y+1/2,-z+1/2
x+1/2,y,-z+1/2
-x+1/2,y+1/2,z+1/2
x+1/2,-y,z+1/2

loop_
_atom_site_label
_atom_site_type_symbol
_atom_site_fract_x
_atom_site_fract_y
_atom_site_fract_z
_atom_site_occupancy
_atom_site_U_iso_or_equiv
Te2 Te-2 0.20163 0.75 0.34863 1 0.0
C4 C+2 0.277 0.8406 0.4906 1 0.0
O3 O-2 0.5 0.8436 0.699 1 0.0
C1 C+2 0 0.6438 0.273 1 0.0
C2 C+2 0.1219 0.5549 0.3652 1 0.0
N3 N-3 0.173 0.75 0.6433 1 0.0
N4 N-3 0.3584 0.8926 0.4953 1 0.0
N2 N-3 0.1898 0.4958 0.3575 1 0.0
Re1 Re+4 0 0.65786 0.37497 1 0.0
Re2 Re+4 0.13476 0.75 0.48053 1 0.0
C3 C+2 0.149 0.75 0.5851 1 0.0
Te1 Te-2 0 0.61326 0.50821 1 0.0
O2 O-2 0.25 0.6205 0.75 1 0.0
O1 O-2 0 0.4959 0.12 1 0.0
N1 N-3 0 0.6341 0.2102 1 0.0
Cd2 Cd+2 0.343 0.75 0.7308 0.5 0.0
Cd1 Cd+2 0 0.5 0 1 0.0
